data_1539764
loop_
_publ_author_name
'Biyushkina, A.V.'
'Donika, F.G.'
'Radautsan, S.I.'

_publ_section_title
;
 Crystal structure of a six-stack polytype Zn In2 S4 (VI)a
;
_journal_name_full 'Doklady Akademii Nauk SSSR'
_journal_page_first 617
_journal_page_last 619
_journal_volume 306
_journal_year 1989
_chemical_formula_sum 'In2 S4 Zn'
_chemical_name_systematic 'In2 (Zn S4)'
_space_group_IT_number 160
_symmetry_space_group_name_Hall 'R 3 -2"'
_symmetry_space_group_name_H-M 'R 3 m :H'
_cell_angle_alpha 90
_cell_angle_beta 90
_cell_angle_gamma 120
_cell_formula_units_Z 6
_cell_length_a 3.87
_cell_length_b 3.87
_cell_length_c 74.15
_cell_volume 961.753
_citation_journal_id_ASTM DANKAS
_cod_data_source_file Biyushkina_DANKAS_1989_820.cif
_cod_data_source_block In2S4Zn1
_cod_original_cell_volume 961.7534
_cod_original_formula_sum 'In2 S4 Zn1'
_cod_database_code 1539764

loop_
_symmetry_equiv_pos_as_xyz
x,y,z
-y,x-y,z
-x+y,-x,z
-y,-x,z
x,x-y,z
-x+y,y,z
x+2/3,y+1/3,z+1/3
-y+2/3,x-y+1/3,z+1/3
-x+y+2/3,-x+1/3,z+1/3
-y+2/3,-x+1/3,z+1/3
x+2/3,x-y+1/3,z+1/3
-x+y+2/3,y+1/3,z+1/3
x+1/3,y+2/3,z+2/3
-y+1/3,x-y+2/3,z+2/3
-x+y+1/3,-x+2/3,z+2/3
-y+1/3,-x+2/3,z+2/3
x+1/3,x-y+2/3,z+2/3
-x+y+1/3,y+2/3,z+2/3

loop_
_atom_site_label
_atom_site_type_symbol
_atom_site_fract_x
_atom_site_fract_y
_atom_site_fract_z
_atom_site_occupancy
_atom_site_U_iso_or_equiv
S3 S-2 0 0 0.0804 1 0.0
S2 S-2 0.6667 0.3333 0.043 1 0.0
Zn2 Zn+2 0.3333 0.6667 0.176 1 0.0
S7 S-2 0.6667 0.3333 0.247 1 0.0
S6 S-2 0.3333 0.6667 0.2096 1 0.0
S8 S-2 0.3333 0.6667 0.2926 1 0.0
In2 In+3 0 0 0.1128 1 0.0
In3 In+3 0 0 0.2271 1 0.0
S5 S-2 0 0 0.1653 1 0.0
In4 In+3 0.6667 0.3333 0.2805 1 0.0
In1 In+3 0.3333 0.6667 0.061 1 0.0
S4 S-2 0.3333 0.6667 0.1246 1 0.0
S1 S-2 0 0 0 1 0.0
Zn1 Zn+2 0.6667 0.3333 0.0106 1 0.0
